data_7063056
loop_
_publ_author_name
'Sinha, Nitish Kumar'
'Khan, Hilal Ahmad'
'Sivasankar, Chinnappan'
'Thirupathi, Natesan'

_publ_section_title
;
 Guanidine-centred reactivity of CNN Pd(ii) pincer complexes including
 carboxylate-assisted N--H activation and --CH2-- \\rightarrow --C(O)--
 oxygenation
;
_journal_issue 13
_journal_name_full 'New Journal of Chemistry'
_journal_page_first 5710
_journal_page_last 5720
_journal_paper_doi 10.1039/D3NJ05516G
_journal_volume 48
_journal_year 2024
_chemical_formula_moiety 'C30 H23 F6 N5 Pd, 0.5(C7 H8)'
_chemical_formula_sum 'C33.5 H27 F6 N5 Pd'
_chemical_formula_weight 720.027
_space_group_crystal_system triclinic
_space_group_IT_number 2
_space_group_name_Hall '-P 1'
_space_group_name_H-M_alt 'P -1'
_symmetry_Int_Tables_number 2
_audit_creation_date 2024-02-14
_audit_creation_method
;
Olex2 1.5
(compiled 2023.03.06 svn.rbb2c1857 for OlexSys, GUI svn.r6748)
;
_audit_update_record
;
2024-02-16 deposited with the CCDC.	2024-02-23 downloaded from the CCDC.
;
_cell_angle_alpha 92.799(2)
_cell_angle_beta 96.175(2)
_cell_angle_gamma 100.159(2)
_cell_formula_units_Z 2
_cell_length_a 8.7513(2)
_cell_length_b 12.4438(3)
_cell_length_c 14.6041(4)
_cell_measurement_reflns_used 17359
_cell_measurement_temperature 293(2)
_cell_measurement_theta_max 30.3290
_cell_measurement_theta_min 3.1190
_cell_volume 1552.62(7)
_computing_cell_refinement 'CrysAlisPro 1.171.42.49 (Rigaku OD, 2022)'
_computing_data_collection 'CrysAlisPro 1.171.42.49 (Rigaku OD, 2022)'
_computing_data_reduction 'CrysAlisPro 1.171.42.49 (Rigaku OD, 2022)'
_computing_molecular_graphics 'Olex2 1.5 (Dolomanov et al., 2009)'
_computing_publication_material 'Olex2 1.5 (Dolomanov et al., 2009)'
_computing_structure_refinement 'olex2.refine 1.5-dev (Bourhis et al., 2015)'
_computing_structure_solution 'SHELXT 2014/5 (Sheldrick, 2014)'
_diffrn_ambient_temperature 293(2)
_diffrn_detector 'Hybrid Pixel Array Detector'
_diffrn_detector_area_resol_mean 10.0000
_diffrn_detector_type HyPix
_diffrn_measured_fraction_theta_full 0.9977
_diffrn_measured_fraction_theta_max 0.9980
_diffrn_measurement_details
;
List of Runs (angles in degrees, time in seconds):

  # Type    Start    End  Width  t~exp~   \w     \q     \k     \f   Frames
#--------------------------------------------------------------------------
  1  \w    -23.00  38.00   0.50    0.80    --    5.37 -99.00-150.00  122
  2  \w    -23.00  38.00   0.50    0.80    --    5.37 -99.00-120.00  122
  3  \w    -23.00  38.00   0.50    0.80    --    5.37 -99.00 -60.00  122
  4  \w    -23.00  38.00   0.50    0.80    --    5.37 -99.00 120.00  122
  5  \w    -78.00   8.00   0.50    0.80    --   -5.21 -38.00 120.00  172
  6  \w    -80.00 -46.00   0.50    0.80    --   -5.21 -19.00   0.00   68
  7  \w    -17.00  78.00   0.50    0.80    --    5.37  77.00  30.00  190
  8  \w     -8.00  78.00   0.50    0.80    --    5.37  38.00 -30.00  172
  9  \w     -8.00  78.00   0.50    0.80    --    5.37  38.00 -90.00  172
;
_diffrn_measurement_device 'four-circle diffractometer'
_diffrn_measurement_device_type 'XtaLAB Synergy, Single source at home/near, HyPix'
_diffrn_measurement_method '\w scans'
_diffrn_radiation_type 'Mo K\a'
_diffrn_radiation_wavelength 0.71073
_diffrn_reflns_av_R_equivalents 0.0494
_diffrn_reflns_av_unetI/netI 0.0380
_diffrn_reflns_Laue_measured_fraction_full 0.9977
_diffrn_reflns_Laue_measured_fraction_max 0.9980
_diffrn_reflns_limit_h_max 12
_diffrn_reflns_limit_h_min -11
_diffrn_reflns_limit_k_max 16
_diffrn_reflns_limit_k_min -17
_diffrn_reflns_limit_l_max 20
_diffrn_reflns_limit_l_min -20
_diffrn_reflns_number 31500
_diffrn_reflns_point_group_measured_fraction_full 0.9977
_diffrn_reflns_point_group_measured_fraction_max 0.9980
_diffrn_reflns_theta_full 25.2417
_diffrn_reflns_theta_max 26.37
_diffrn_reflns_theta_min 3.15
_exptl_absorpt_coefficient_mu 0.666
_exptl_absorpt_correction_T_max 1.00000
_exptl_absorpt_correction_T_min 0.25044
_exptl_absorpt_correction_type multi-scan
_exptl_absorpt_process_details
;
CrysAlisPro 1.171.42.49 (Rigaku Oxford Diffraction, 2022)
Empirical absorption correction using spherical harmonics,
implemented in SCALE3 ABSPACK scaling algorithm.
;
_exptl_crystal_density_diffrn 1.540
_exptl_crystal_description BLOCK
_exptl_crystal_F_000 724.558
_exptl_crystal_size_max 0.1
_exptl_crystal_size_mid 0.07
_exptl_crystal_size_min 0.05
_refine_diff_density_max 0.4110
_refine_diff_density_min -0.5302
_refine_diff_density_rms 0.0619
_refine_ls_d_res_high 0.8000
_refine_ls_d_res_low 6.4732
_refine_ls_extinction_coef 0.0064(6)
_refine_ls_extinction_expression Fc^*^=kFc[1+0.001xFc^2^\l^3^/sin(2\q)]^-1/4^
_refine_ls_goodness_of_fit_ref 1.0387
_refine_ls_hydrogen_treatment constr
_refine_ls_matrix_type full
_refine_ls_number_constraints 56
_refine_ls_number_parameters 434
_refine_ls_number_reflns 6336
_refine_ls_number_restraints 152
_refine_ls_restrained_S_all 1.0256
_refine_ls_R_factor_all 0.0342
_refine_ls_R_factor_gt 0.0294
_refine_ls_shift/su_max 0.0010
_refine_ls_shift/su_mean 0.0000
_refine_ls_structure_factor_coef Fsqd
_refine_ls_weighting_details 'w=1/[\s^2^(Fo^2^)+(0.0383P)^2^+0.3787P] where P=(Fo^2^+2Fc^2^)/3'
_refine_ls_weighting_scheme calc
_refine_ls_wR_factor_gt 0.0715
_refine_ls_wR_factor_ref 0.0744
_reflns_Friedel_coverage 0.0
_reflns_limit_h_max 10
_reflns_limit_h_min -10
_reflns_limit_k_max 15
_reflns_limit_k_min -15
_reflns_limit_l_max 18
_reflns_limit_l_min 0
_reflns_number_gt 5643
_reflns_number_total 6336
_reflns_threshold_expression I>=2u(I)
_cod_data_source_file d3nj05516g3.cif
_cod_data_source_block Complex-17
_cod_depositor_comments 'Adding full bibliography for 7063048--7063056.cif.'
_cod_database_code 7063056
_olex2_refinement_description
;
1. Restrained distances
 C31-C32
 1.51 with sigma of 0.02
 C32-C33 = C32-C37 = C34-C35
 1.39 with sigma of 0.02
 C33-C34 = C35-C36 = C36-C37
 1.38 with sigma of 0.02
 C32-C34
 2.42 with sigma of 0.04
 C33-C35
 2.39 with sigma of 0.04
 C32-C36
 2.41 with sigma of 0.04
 C34-C36 = C35-C37
 2.4 with sigma of 0.04
 C31-C33 = C31-C37
 2.52 with sigma of 0.04
 C32-C33 \\sim C33-C34 \\sim C34-C35 \\sim C35-C36 \\sim C36-C37 \\sim C37-C32
 with sigma of 0.02
 C32-C36 \\sim C32-C34 \\sim C37-C35 \\sim C33-C37 \\sim C34-C36 \\sim C33-C35
 with sigma of 0.04
 C31-C37 \\sim C31-C33
 with sigma of 0.04
2. Restrained planarity
 C31, C32, C33, C34, C35, C36, C37
 with sigma of 0.1
3. Uiso/Uaniso restraints and constraints
C31 \\sim C32 \\sim C33 \\sim C34 \\sim C35 \\sim C36 \\sim C37: within 2A with
sigma of 0.04 and sigma for terminal atoms of 0.08 within 2A
4. Rigid body (RIGU) restrains
 C31, C32, C33, C34, C35, C36, C37
 with sigma for 1-2 distances of 0.004 and sigma for 1-3 distances of 0.004
 C31, C32, C33, C37, C34, C36, C35
 with sigma for 1-2 distances of 0.004 and sigma for 1-3 distances of 0.004
5. Others
 Fixed Sof: C31(0.5) H31a(0.5) H31b(0.5) H31c(0.5) C32(0.5) C33(0.5) H33(0.5)
 C34(0.5) H34(0.5) C35(0.5) H35(0.5) C36(0.5) H36(0.5) C37(0.5) H37(0.5)
6.a Secondary CH2 refined with riding coordinates:
 C16(H16a,H16b)
6.b Aromatic/amide H refined with riding coordinates:
 N1(H1), C4(H4), C5(H5), C6(H6), C10(H10), C11(H11), C12(H12), C13(H13),
 C18(H18), C19(H19), C20(H20), C21(H21), C25(H25), C26(H26), C27(H27), C33(H33),
  C34(H34), C35(H35), C36(H36), C37(H37)
6.c Fitted hexagon refined as free rotating group:
 C32(C33,C34,C35,C36,C37)
6.d Idealised Me refined as rotating group:
 C29(H29a,H29b,H29c), C30(H30a,H30b,H30c), C31(H31a,H31b,H31c)
;
_olex2_submission_special_instructions 'No special instructions were received'
_oxdiff_exptl_absorpt_empirical_details
;
Empirical correction (ABSPACK) includes:
- Absorption correction using spherical harmonics
- Frame scaling
;

loop_
_space_group_symop_id
_space_group_symop_operation_xyz
1 x,y,z
2 -x,-y,-z

loop_
_atom_site_label
_atom_site_type_symbol
_atom_site_fract_x
_atom_site_fract_y
_atom_site_fract_z
_atom_site_U_iso_or_equiv
_atom_site_adp_type
_atom_site_occupancy
_atom_site_refinement_flags_posn
_atom_site_refinement_flags_adp
_atom_site_refinement_flags_occupancy
_atom_site_disorder_group
Pd1 Pd 0.218632(17) 0.564132(12) 0.609279(10) 0.04139(7) Uani 1.000000 . . . .
F1 F 0.0264(3) 1.04380(15) 0.71236(15) 0.1234(9) Uani 1.000000 . . . .
F2 F -0.0028(4) 0.92211(19) 0.80907(15) 0.1344(10) Uani 1.000000 . . . .
F3 F 0.2249(3) 0.98751(16) 0.77775(17) 0.1270(9) Uani 1.000000 . . . .
F4 F 0.6578(3) 0.8586(2) 1.04620(16) 0.1140(7) Uani 1.000000 . . . .
F5 F 0.5647(2) 0.69048(16) 1.00565(12) 0.0923(5) Uani 1.000000 . . . .
F6 F 0.5772(3) 0.80861(17) 0.90361(13) 0.0986(6) Uani 1.000000 . . . .
N1 N 0.1935(3) 0.75668(15) 0.76346(13) 0.0583(5) Uani 1.000000 . . . .
H1 H 0.2197(3) 0.81574(15) 0.79899(13) 0.0699(6) Uiso 1.000000 R . . .
N2 N 0.2696(3) 0.66448(17) 0.89110(13) 0.0671(6) Uani 1.000000 . . . .
N3 N 0.2330(2) 0.57619(15) 0.74575(12) 0.0506(4) Uani 1.000000 . . . .
N4 N 0.3277(2) 0.42913(15) 0.63865(13) 0.0496(4) Uani 1.000000 . . . .
N5 N 0.2174(2) 0.53592(15) 0.39622(12) 0.0484(4) Uani 1.000000 . . . .
C1 C 0.2305(3) 0.66387(18) 0.80236(15) 0.0515(5) Uani 1.000000 . . . .
C2 C 0.1209(3) 0.77000(17) 0.67623(14) 0.0457(5) Uani 1.000000 . . . .
C3 C 0.1087(2) 0.69241(16) 0.60082(14) 0.0425(4) Uani 1.000000 . . . .
C4 C 0.0213(2) 0.71128(18) 0.51974(15) 0.0475(5) Uani 1.000000 . . . .
H4 H 0.0046(2) 0.65808(18) 0.47094(15) 0.0570(6) Uiso 1.000000 R . . .
C5 C -0.0417(3) 0.8039(2) 0.50762(17) 0.0559(6) Uani 1.000000 . . . .
H5 H -0.0986(3) 0.8129(2) 0.45185(17) 0.0671(7) Uiso 1.000000 R . . .
C6 C -0.0194(3) 0.8833(2) 0.57935(17) 0.0586(6) Uani 1.000000 . . . .
H6 H -0.0574(3) 0.9478(2) 0.57142(17) 0.0703(7) Uiso 1.000000 R . . .
C7 C 0.0598(3) 0.86679(18) 0.66322(16) 0.0548(5) Uani 1.000000 . . . .
C8 C 0.0771(5) 0.9547(3) 0.7395(2) 0.0860(10) Uani 1.000000 . . . .
C9 C 0.2538(4) 0.7514(2) 0.95120(15) 0.0625(6) Uani 1.000000 . . . .
C10 C 0.1088(4) 0.7752(3) 0.9662(2) 0.0776(8) Uani 1.000000 . . . .
H10 H 0.0186(4) 0.7355(3) 0.9324(2) 0.0931(10) Uiso 1.000000 R . . .
C11 C 0.0974(5) 0.8585(3) 1.0317(2) 0.0896(10) Uani 1.000000 . . . .
H11 H -0.0001(5) 0.8752(3) 1.0394(2) 0.1076(12) Uiso 1.000000 R . . .
C12 C 0.2263(5) 0.9151(3) 1.0840(2) 0.0930(10) Uani 1.000000 . . . .
H12 H 0.2168(5) 0.9685(3) 1.1288(2) 0.1116(12) Uiso 1.000000 R . . .
C13 C 0.3696(4) 0.8933(2) 1.0708(2) 0.0813(9) Uani 1.000000 . . . .
H13 H 0.4582(4) 0.9329(2) 1.1062(2) 0.0976(10) Uiso 1.000000 R . . .
C14 C 0.3852(4) 0.8126(2) 1.00490(16) 0.0650(7) Uani 1.000000 . . . .
C15 C 0.5444(4) 0.7935(3) 0.9902(2) 0.0797(8) Uani 1.000000 . . . .
C16 C 0.2763(3) 0.48374(19) 0.79235(16) 0.0608(6) Uani 1.000000 . . . .
H16a H 0.3591(3) 0.51001(19) 0.84217(16) 0.0730(7) Uiso 1.000000 R . . .
H16b H 0.1870(3) 0.44563(19) 0.81906(16) 0.0730(7) Uiso 1.000000 R . . .
C17 C 0.3307(3) 0.40597(19) 0.72727(17) 0.0559(6) Uani 1.000000 . . . .
C18 C 0.3841(4) 0.3140(2) 0.7570(2) 0.0783(8) Uani 1.000000 . . . .
H18 H 0.3840(4) 0.2980(2) 0.8185(2) 0.0940(10) Uiso 1.000000 R . . .
C19 C 0.4374(4) 0.2462(2) 0.6956(2) 0.0837(9) Uani 1.000000 . . . .
H19 H 0.4731(4) 0.1840(2) 0.7151(2) 0.1005(11) Uiso 1.000000 R . . .
C20 C 0.4371(3) 0.2712(2) 0.6056(2) 0.0744(8) Uani 1.000000 . . . .
H20 H 0.4740(3) 0.2271(2) 0.5630(2) 0.0892(9) Uiso 1.000000 R . . .
C21 C 0.3817(3) 0.3626(2) 0.57928(18) 0.0604(6) Uani 1.000000 . . . .
H21 H 0.3812(3) 0.3794(2) 0.51792(18) 0.0725(7) Uiso 1.000000 R . . .
C22 C 0.2150(3) 0.54704(17) 0.47468(15) 0.0456(5) Uani 1.000000 . . . .
C23 C 0.2192(3) 0.5258(2) 0.29959(15) 0.0547(5) Uani 1.000000 . . . .
C24 C 0.2688(3) 0.4349(2) 0.26111(17) 0.0626(6) Uani 1.000000 . . . .
C25 C 0.2739(4) 0.4306(3) 0.1660(2) 0.0863(9) Uani 1.000000 . . . .
H25 H 0.3068(4) 0.3717(3) 0.1374(2) 0.1036(11) Uiso 1.000000 R . . .
C26 C 0.2312(5) 0.5117(3) 0.1135(2) 0.0990(11) Uani 1.000000 . . . .
H26 H 0.2361(5) 0.5072(3) 0.0502(2) 0.1187(13) Uiso 1.000000 R . . .
C27 C 0.1816(4) 0.5987(3) 0.1539(2) 0.0875(9) Uani 1.000000 . . . .
H27 H 0.1522(4) 0.6525(3) 0.1173(2) 0.1050(11) Uiso 1.000000 R . . .
C28 C 0.1741(3) 0.6085(2) 0.24777(17) 0.0663(7) Uani 1.000000 . . . .
C29 C 0.3169(4) 0.3475(2) 0.3179(2) 0.0749(8) Uani 1.000000 . . . .
H29a H 0.4147(14) 0.3758(6) 0.3548(12) 0.1123(11) Uiso 1.000000 GR . . .
H29b H 0.2385(13) 0.3240(13) 0.3575(12) 0.1123(11) Uiso 1.000000 GR . . .
H29c H 0.329(3) 0.2866(8) 0.2781(2) 0.1123(11) Uiso 1.000000 GR . . .
C30 C 0.1227(4) 0.7057(3) 0.2916(2) 0.0847(9) Uani 1.000000 . . . .
H30a H 0.0193(11) 0.6841(5) 0.3086(15) 0.1270(14) Uiso 1.000000 GR . . .
H30b H 0.1935(16) 0.7336(12) 0.3458(9) 0.1270(14) Uiso 1.000000 GR . . .
H30c H 0.122(3) 0.7616(8) 0.2486(6) 0.1270(14) Uiso 1.000000 GR . . .
C31 C 0.5671(16) 0.9349(10) 0.6609(8) 0.177(4) Uani 0.500000 D U P -1
H31a H 0.482(5) 0.934(9) 0.697(3) 0.265(6) Uiso 0.500000 GR . P -1
H31b H 0.592(13) 0.863(4) 0.6550(9) 0.265(6) Uiso 0.500000 GR . P -1
H31c H 0.657(8) 0.985(5) 0.690(3) 0.265(6) Uiso 0.500000 GR . P -1
C32 C 0.5217(8) 0.9702(6) 0.5680(5) 0.106(3) Uani 0.500000 D U P -1
C33 C 0.3785(8) 0.9295(6) 0.5163(5) 0.080(2) Uani 0.500000 DG U P -1
H33 H 0.3050(8) 0.8784(6) 0.5402(5) 0.096(2) Uiso 0.500000 R . P -1
C34 C 0.3452(10) 0.9651(7) 0.4289(5) 0.113(3) Uani 0.500000 DG U P -1
H34 H 0.2494(10) 0.9379(7) 0.3943(5) 0.135(3) Uiso 0.500000 R . P -1
C35 C 0.4550(13) 1.0415(8) 0.3932(6) 0.135(4) Uani 0.500000 DG U P -1
H35 H 0.4327(13) 1.0653(8) 0.3347(6) 0.161(5) Uiso 0.500000 R . P -1
C36 C 0.5982(12) 1.0822(8) 0.4449(7) 0.147(5) Uani 0.500000 DG U P -1
H36 H 0.6717(12) 1.1333(8) 0.4211(7) 0.176(6) Uiso 0.500000 R . P -1
C37 C 0.6315(8) 1.0465(7) 0.5323(7) 0.116(4) Uani 0.500000 DG U P -1
H37 H 0.7273(8) 1.0738(7) 0.5669(7) 0.139(4) Uiso 0.500000 R . P -1

loop_
_atom_site_aniso_label
_atom_site_aniso_U_11
_atom_site_aniso_U_22
_atom_site_aniso_U_33
_atom_site_aniso_U_12
_atom_site_aniso_U_13
_atom_site_aniso_U_23
Pd1 0.04898(11) 0.03983(10) 0.03526(10) 0.00944(7) 0.00349(6) -0.00010(6)
F1 0.219(3) 0.0732(12) 0.0917(14) 0.0851(15) -0.0096(15) -0.0082(10)
F2 0.236(3) 0.1258(18) 0.0770(13) 0.1040(19) 0.0613(16) 0.0066(12)
F3 0.177(2) 0.0747(12) 0.1177(17) 0.0422(13) -0.0478(17) -0.0393(12)
F4 0.1002(14) 0.1246(17) 0.1085(16) 0.0151(13) 0.0004(12) -0.0337(13)
F5 0.1201(14) 0.0963(13) 0.0714(11) 0.0530(11) 0.0083(10) 0.0010(9)
F6 0.1223(15) 0.1081(14) 0.0753(12) 0.0301(12) 0.0399(11) 0.0089(10)
N1 0.0913(15) 0.0464(10) 0.0385(9) 0.0219(10) 0.0018(9) -0.0039(8)
N2 0.1085(18) 0.0589(12) 0.0375(10) 0.0318(12) 0.0002(10) -0.0021(8)
N3 0.0708(12) 0.0464(10) 0.0367(9) 0.0189(9) 0.0026(8) 0.0025(7)
N4 0.0524(10) 0.0479(10) 0.0474(10) 0.0129(8) -0.0021(8) -0.0039(8)
N5 0.0557(11) 0.0498(10) 0.0396(10) 0.0086(8) 0.0087(8) -0.0001(8)
C1 0.0672(14) 0.0488(12) 0.0397(11) 0.0157(10) 0.0043(10) 0.0017(9)
C2 0.0548(12) 0.0436(11) 0.0403(10) 0.0112(9) 0.0082(9) 0.0037(8)
C3 0.0444(11) 0.0419(10) 0.0412(10) 0.0047(8) 0.0087(8) 0.0055(8)
C4 0.0487(12) 0.0510(12) 0.0419(11) 0.0073(9) 0.0043(9) 0.0037(9)
C5 0.0565(13) 0.0620(14) 0.0515(13) 0.0171(11) 0.0017(10) 0.0140(11)
C6 0.0689(15) 0.0536(13) 0.0609(14) 0.0258(11) 0.0141(12) 0.0135(11)
C7 0.0718(15) 0.0477(12) 0.0494(12) 0.0198(11) 0.0127(11) 0.0034(10)
C8 0.137(3) 0.0675(18) 0.0640(18) 0.0553(19) 0.0027(19) -0.0049(14)
C9 0.098(2) 0.0600(14) 0.0343(11) 0.0281(14) 0.0074(12) 0.0036(10)
C10 0.096(2) 0.087(2) 0.0553(15) 0.0328(17) 0.0088(14) 0.0040(14)
C11 0.116(3) 0.099(2) 0.0703(19) 0.051(2) 0.0301(19) 0.0107(17)
C12 0.136(3) 0.087(2) 0.0661(19) 0.043(2) 0.028(2) -0.0146(16)
C13 0.114(3) 0.0725(18) 0.0573(16) 0.0202(17) 0.0143(16) -0.0149(13)
C14 0.099(2) 0.0613(15) 0.0405(12) 0.0268(14) 0.0135(12) 0.0008(10)
C15 0.107(2) 0.079(2) 0.0553(16) 0.0253(18) 0.0119(15) -0.0059(14)
C16 0.0870(18) 0.0537(13) 0.0450(12) 0.0233(12) 0.0039(12) 0.0064(10)
C17 0.0676(15) 0.0473(12) 0.0523(13) 0.0150(11) -0.0019(11) 0.0012(10)
C18 0.110(2) 0.0673(17) 0.0649(17) 0.0394(16) -0.0008(16) 0.0121(13)
C19 0.102(2) 0.0629(17) 0.092(2) 0.0420(16) -0.0055(18) 0.0028(15)
C20 0.0775(18) 0.0675(17) 0.0801(19) 0.0337(14) -0.0056(15) -0.0163(14)
C21 0.0628(14) 0.0618(14) 0.0585(14) 0.0241(12) 0.0001(11) -0.0079(11)
C22 0.0494(12) 0.0400(11) 0.0472(12) 0.0075(9) 0.0073(9) 0.0012(9)
C23 0.0624(14) 0.0621(14) 0.0378(11) 0.0037(11) 0.0124(10) -0.0018(10)
C24 0.0696(16) 0.0655(15) 0.0521(13) 0.0062(12) 0.0192(12) -0.0067(11)
C25 0.112(2) 0.089(2) 0.0587(17) 0.0159(19) 0.0310(16) -0.0176(15)
C26 0.138(3) 0.119(3) 0.0412(15) 0.022(2) 0.0226(17) -0.0004(17)
C27 0.118(3) 0.102(2) 0.0462(15) 0.024(2) 0.0151(16) 0.0158(15)
C28 0.0803(17) 0.0742(17) 0.0453(13) 0.0131(14) 0.0117(12) 0.0083(12)
C29 0.094(2) 0.0650(16) 0.0700(17) 0.0200(15) 0.0262(15) -0.0056(13)
C30 0.123(3) 0.084(2) 0.0592(16) 0.0425(19) 0.0178(17) 0.0187(15)
C31 0.214(10) 0.161(9) 0.178(8) 0.089(6) 0.036(4) 0.005(4)
C32 0.096(4) 0.070(4) 0.160(7) 0.029(2) 0.041(3) -0.019(4)
C33 0.068(3) 0.046(3) 0.133(6) 0.007(2) 0.055(3) 0.006(3)
C34 0.137(6) 0.073(4) 0.147(7) 0.050(3) 0.055(4) 0.003(3)
C35 0.179(7) 0.093(6) 0.150(9) 0.042(4) 0.076(4) 0.006(4)
C36 0.163(7) 0.099(6) 0.191(10) 0.034(4) 0.068(4) -0.004(4)
C37 0.089(4) 0.073(5) 0.190(10) 0.012(3) 0.052(4) -0.017(4)

loop_
_atom_type_symbol
_atom_type_scat_dispersion_real
_atom_type_scat_dispersion_imag
_atom_type_scat_Cromer_Mann_a1
_atom_type_scat_Cromer_Mann_a2
_atom_type_scat_Cromer_Mann_a3
_atom_type_scat_Cromer_Mann_a4
_atom_type_scat_Cromer_Mann_b1
_atom_type_scat_Cromer_Mann_b2
_atom_type_scat_Cromer_Mann_b3
_atom_type_scat_Cromer_Mann_b4
_atom_type_scat_Cromer_Mann_c
_atom_type_scat_source
_atom_type_scat_dispersion_source
C 0.00313 0.00162 2.31000 1.02000 1.58860 0.86500 20.84390 10.20750 0.56870 51.65120 0.21560 'International Tables Volume C Table 6.1.1.4 (pp. 500-502)' 'Brennan, Cowan, Rev. Sci. Instrum., 1992, 63, 850'
F 0.01756 0.01033 3.53920 2.64120 1.51700 1.02430 10.28250 4.29440 0.26150 26.14760 0.27760 'International Tables Volume C Table 6.1.1.4 (pp. 500-502)' 'Brennan, Cowan, Rev. Sci. Instrum., 1992, 63, 850'
H 0.00000 0.00000 0.49300 0.32291 0.14019 0.04081 10.51090 26.12570 3.14236 57.79970 0.00304 'International Tables Volume C Table 6.1.1.4 (pp. 500-502)' 'Brennan, Cowan, Rev. Sci. Instrum., 1992, 63, 850'
N 0.00612 0.00332 12.21260 3.13220 2.01250 1.16630 0.00570 9.89330 28.99750 0.58260 -11.52900 'International Tables Volume C Table 6.1.1.4 (pp. 500-502)' 'Brennan, Cowan, Rev. Sci. Instrum., 1992, 63, 850'
Pd -0.97750 1.01175 19.33190 15.50170 5.29537 0.60584 0.69866 7.98929 25.20520 76.89860 5.26593 'International Tables Volume C Table 6.1.1.4 (pp. 500-502)' 'Brennan, Cowan, Rev. Sci. Instrum., 1992, 63, 850'

loop_
_geom_angle_atom_site_label_1
_geom_angle_atom_site_label_2
_geom_angle_atom_site_label_3
_geom_angle
_geom_angle_site_symmetry_1
_geom_angle_site_symmetry_3
_geom_angle_publ_flag
N4 Pd1 N3 80.59(7) . . y
C3 Pd1 N3 91.21(8) . . y
C3 Pd1 N4 171.57(7) . . y
C22 Pd1 N3 176.47(8) . . y
C22 Pd1 N4 96.14(8) . . y
C22 Pd1 C3 92.11(8) . . y
C1 N1 H1 114.73(12) . . ?
C2 N1 H1 114.73(12) . . ?
C2 N1 C1 130.54(19) . . ?
C9 N2 C1 121.6(2) . . ?
C1 N3 Pd1 128.87(14) . . ?
C16 N3 Pd1 116.08(14) . . ?
C16 N3 C1 114.28(18) . . ?
C17 N4 Pd1 112.87(15) . . ?
C21 N4 Pd1 128.24(16) . . ?
C21 N4 C17 118.7(2) . . ?
C23 N5 C22 178.1(2) . . ?
N2 C1 N1 120.4(2) . . ?
N3 C1 N1 118.11(18) . . ?
N3 C1 N2 121.4(2) . . ?
C3 C2 N1 122.81(19) . . ?
C7 C2 N1 117.94(19) . . ?
C7 C2 C3 119.24(19) . . ?
C2 C3 Pd1 121.34(15) . . ?
C4 C3 Pd1 121.84(16) . . ?
C4 C3 C2 116.79(19) . . ?
H4 C4 C3 118.09(13) . . ?
C5 C4 C3 123.8(2) . . ?
C5 C4 H4 118.09(14) . . ?
H5 C5 C4 120.52(14) . . ?
C6 C5 C4 119.0(2) . . ?
C6 C5 H5 120.52(13) . . ?
H6 C6 C5 120.05(13) . . ?
C7 C6 C5 119.9(2) . . ?
C7 C6 H6 120.05(14) . . ?
C6 C7 C2 120.9(2) . . ?
C8 C7 C2 121.5(2) . . ?
C8 C7 C6 117.6(2) . . ?
F2 C8 F1 105.7(3) . . ?
F3 C8 F1 106.5(3) . . ?
F3 C8 F2 105.2(3) . . ?
C7 C8 F1 113.1(2) . . ?
C7 C8 F2 112.5(3) . . ?
C7 C8 F3 113.2(3) . . ?
C10 C9 N2 122.3(3) . . ?
C14 C9 N2 120.2(3) . . ?
C14 C9 C10 117.2(2) . . ?
H10 C10 C9 119.72(17) . . ?
C11 C10 C9 120.6(3) . . ?
C11 C10 H10 119.7(2) . . ?
H11 C11 C10 119.5(2) . . ?
C12 C11 C10 121.0(3) . . ?
C12 C11 H11 119.52(19) . . ?
H12 C12 C11 120.17(19) . . ?
C13 C12 C11 119.7(3) . . ?
C13 C12 H12 120.2(2) . . ?
H13 C13 C12 119.6(2) . . ?
C14 C13 C12 120.8(3) . . ?
C14 C13 H13 119.6(2) . . ?
C13 C14 C9 120.8(3) . . ?
C15 C14 C9 119.9(2) . . ?
C15 C14 C13 119.3(3) . . ?
F5 C15 F4 105.3(3) . . ?
F6 C15 F4 106.8(3) . . ?
F6 C15 F5 105.4(2) . . ?
C14 C15 F4 112.9(2) . . ?
C14 C15 F5 113.0(3) . . ?
C14 C15 F6 112.8(3) . . ?
H16a C16 N3 109.35(13) . . ?
H16b C16 N3 109.35(14) . . ?
H16b C16 H16a 108.0 . . ?
C17 C16 N3 111.38(19) . . ?
C17 C16 H16a 109.35(14) . . ?
C17 C16 H16b 109.35(14) . . ?
C16 C17 N4 117.56(19) . . ?
C18 C17 N4 120.7(2) . . ?
C18 C17 C16 121.7(2) . . ?
H18 C18 C17 119.99(16) . . ?
C19 C18 C17 120.0(3) . . ?
C19 C18 H18 119.99(17) . . ?
H19 C19 C18 120.45(17) . . ?
C20 C19 C18 119.1(3) . . ?
C20 C19 H19 120.45(16) . . ?
H20 C20 C19 120.62(16) . . ?
C21 C20 C19 118.8(3) . . ?
C21 C20 H20 120.62(17) . . ?
C20 C21 N4 122.7(3) . . ?
H21 C21 N4 118.67(14) . . ?
H21 C21 C20 118.67(17) . . ?
N5 C22 Pd1 177.80(19) . . ?
C24 C23 N5 118.5(2) . . ?
C28 C23 N5 118.1(2) . . ?
C28 C23 C24 123.4(2) . . ?
C25 C24 C23 116.3(3) . . ?
C29 C24 C23 122.4(2) . . ?
C29 C24 C25 121.2(3) . . ?
H25 C25 C24 119.33(19) . . ?
C26 C25 C24 121.3(3) . . ?
C26 C25 H25 119.33(18) . . ?
H26 C26 C25 119.79(18) . . ?
C27 C26 C25 120.4(3) . . ?
C27 C26 H26 119.79(19) . . ?
H27 C27 C26 119.33(19) . . ?
C28 C27 C26 121.3(3) . . ?
C28 C27 H27 119.33(19) . . ?
C27 C28 C23 117.2(3) . . ?
C30 C28 C23 121.9(2) . . ?
C30 C28 C27 120.9(3) . . ?
H29a C29 C24 109.5 . . ?
H29b C29 C24 109.5 . . ?
H29b C29 H29a 109.5 . . ?
H29c C29 C24 109.5 . . ?
H29c C29 H29a 109.5 . . ?
H29c C29 H29b 109.5 . . ?
H30a C30 C28 109.5 . . ?
H30b C30 C28 109.5 . . ?
H30b C30 H30a 109.5 . . ?
H30c C30 C28 109.5 . . ?
H30c C30 H30a 109.5 . . ?
H30c C30 H30b 109.5 . . ?
H31b C31 H31a 109.5 . . ?
H31c C31 H31a 109.5 . . ?
H31c C31 H31b 109.5 . . ?
C32 C31 H31a 109.5 . . ?
C32 C31 H31b 109.5 . . ?
C32 C31 H31c 109.5 . . ?
C33 C32 C31 123.3 . . ?
C37 C32 C31 116.7 . . ?
C37 C32 C33 120.0 . . ?
H33 C33 C32 120.0(2) . . ?
C34 C33 C32 120.0 . . ?
C34 C33 H33 120.0(2) . . ?
H34 C34 C33 120.0(2) . . ?
C35 C34 C33 120.0 . . ?
C35 C34 H34 120.0(2) . . ?
H35 C35 C34 120.0(2) . . ?
C36 C35 C34 120.0 . . ?
C36 C35 H35 120.0(2) . . ?
H36 C36 C35 120.0(2) . . ?
C37 C36 C35 120.0 . . ?
C37 C36 H36 120.0(2) . . ?
C36 C37 C32 120.0 . . ?
H37 C37 C32 120.0(2) . . ?
H37 C37 C36 120.0(2) . . ?

loop_
_geom_bond_atom_site_label_1
_geom_bond_atom_site_label_2
_geom_bond_distance
_geom_bond_site_symmetry_2
_geom_bond_publ_flag
Pd1 N3 1.9801(17) . y
Pd1 N4 2.1129(18) . y
Pd1 C3 2.006(2) . y
Pd1 C22 1.963(2) . y
F1 C8 1.328(3) . ?
F2 C8 1.334(4) . ?
F3 C8 1.337(4) . ?
F4 C15 1.336(4) . ?
F5 C15 1.351(3) . ?
F6 C15 1.342(3) . ?
N1 H1 0.8600 . ?
N1 C1 1.385(3) . ?
N1 C2 1.392(3) . ?
N2 C1 1.304(3) . ?
N2 C9 1.395(3) . ?
N3 C1 1.341(3) . ?
N3 C16 1.451(3) . ?
N4 C17 1.338(3) . ?
N4 C21 1.348(3) . ?
N5 C22 1.150(3) . ?
N5 C23 1.413(3) . ?
C2 C3 1.411(3) . ?
C2 C7 1.414(3) . ?
C3 C4 1.392(3) . ?
C4 H4 0.9300 . ?
C4 C5 1.374(3) . ?
C5 H5 0.9300 . ?
C5 C6 1.378(4) . ?
C6 H6 0.9300 . ?
C6 C7 1.384(3) . ?
C7 C8 1.498(4) . ?
C9 C10 1.390(4) . ?
C9 C14 1.399(4) . ?
C10 H10 0.9300 . ?
C10 C11 1.399(4) . ?
C11 H11 0.9300 . ?
C11 C12 1.354(5) . ?
C12 H12 0.9300 . ?
C12 C13 1.360(5) . ?
C13 H13 0.9300 . ?
C13 C14 1.391(4) . ?
C14 C15 1.491(4) . ?
C16 H16a 0.9700 . ?
C16 H16b 0.9700 . ?
C16 C17 1.495(3) . ?
C17 C18 1.382(3) . ?
C18 H18 0.9300 . ?
C18 C19 1.374(4) . ?
C19 H19 0.9300 . ?
C19 C20 1.365(4) . ?
C20 H20 0.9300 . ?
C20 C21 1.369(4) . ?
C21 H21 0.9300 . ?
C23 C24 1.396(4) . ?
C23 C28 1.393(4) . ?
C24 C25 1.393(4) . ?
C24 C29 1.490(4) . ?
C25 H25 0.9300 . ?
C25 C26 1.376(5) . ?
C26 H26 0.9300 . ?
C26 C27 1.367(5) . ?
C27 H27 0.9300 . ?
C27 C28 1.380(4) . ?
C28 C30 1.502(4) . ?
C29 H29a 0.9600 . ?
C29 H29b 0.9600 . ?
C29 H29c 0.9600 . ?
C30 H30a 0.9600 . ?
C30 H30b 0.9600 . ?
C30 H30c 0.9600 . ?
C31 H31a 0.9600 . ?
C31 H31b 0.9600 . ?
C31 H31c 0.9600 . ?
C31 C32 1.481(11) . ?
C32 C33 1.3900 . ?
C32 C37 1.3900 . ?
C33 H33 0.9300 . ?
C33 C34 1.3900 . ?
C34 H34 0.9300 . ?
C34 C35 1.3900 . ?
C35 H35 0.9300 . ?
C35 C36 1.3900 . ?
C36 H36 0.9300 . ?
C36 C37 1.3900 . ?
C37 H37 0.9300 . ?

loop_
_geom_torsion_atom_site_label_1
_geom_torsion_atom_site_label_2
_geom_torsion_atom_site_label_3
_geom_torsion_atom_site_label_4
_geom_torsion
_geom_torsion_site_symmetry_1
_geom_torsion_site_symmetry_2
_geom_torsion_site_symmetry_3
_geom_torsion_site_symmetry_4
_geom_torsion_publ_flag
Pd1 N3 C1 N1 9.2(2) . . . . ?
Pd1 N3 C1 N2 -167.2(2) . . . . ?
Pd1 N3 C16 C17 10.66(17) . . . . ?
Pd1 N4 C17 C16 -6.95(18) . . . . ?
Pd1 N4 C17 C18 173.8(2) . . . . ?
Pd1 N4 C21 C20 -173.7(2) . . . . ?
Pd1 C3 C2 N1 -7.5(2) . . . . ?
Pd1 C3 C2 C7 171.24(17) . . . . ?
Pd1 C3 C4 C5 -172.69(17) . . . . ?
F1 C8 C7 C2 173.8(3) . . . . ?
F1 C8 C7 C6 -6.7(4) . . . . ?
F2 C8 C7 C2 -66.5(3) . . . . ?
F2 C8 C7 C6 113.0(3) . . . . ?
F3 C8 C7 C2 52.6(3) . . . . ?
F3 C8 C7 C6 -127.9(3) . . . . ?
F4 C15 C14 C9 179.6(2) . . . . ?
F4 C15 C14 C13 1.1(3) . . . . ?
F5 C15 C14 C9 -61.0(3) . . . . ?
F5 C15 C14 C13 120.4(3) . . . . ?
F6 C15 C14 C9 58.4(3) . . . . ?
F6 C15 C14 C13 -120.2(3) . . . . ?
N1 C1 N2 C9 9.5(3) . . . . ?
N1 C1 N3 C16 178.6(2) . . . . ?
N1 C2 C3 C4 174.5(2) . . . . ?
N1 C2 C7 C6 -177.4(2) . . . . ?
N1 C2 C7 C8 2.2(3) . . . . ?
N2 C1 N3 C16 2.2(3) . . . . ?
N2 C9 C10 C11 175.7(3) . . . . ?
N2 C9 C14 C13 -174.4(2) . . . . ?
N2 C9 C14 C15 7.0(3) . . . . ?
N3 C16 C17 N4 -1.9(3) . . . . ?
N3 C16 C17 C18 177.3(2) . . . . ?
N4 C17 C18 C19 1.1(3) . . . . ?
N4 C21 C20 C19 0.2(3) . . . . ?
N5 C23 C24 C25 -177.8(3) . . . . ?
N5 C23 C24 C29 1.1(3) . . . . ?
N5 C23 C28 C27 178.0(3) . . . . ?
N5 C23 C28 C30 -0.7(3) . . . . ?
C2 C3 C4 C5 5.3(2) . . . . ?
C2 C7 C6 C5 1.0(3) . . . . ?
C3 C4 C5 C6 -0.5(3) . . . . ?
C4 C5 C6 C7 -2.7(3) . . . . ?
C5 C6 C7 C8 -178.5(3) . . . . ?
C9 C10 C11 C12 -2.3(4) . . . . ?
C9 C14 C13 C12 -0.5(3) . . . . ?
C10 C11 C12 C13 2.2(4) . . . . ?
C11 C12 C13 C14 -0.9(4) . . . . ?
C12 C13 C14 C15 178.1(3) . . . . ?
C16 C17 C18 C19 -178.1(3) . . . . ?
C17 C18 C19 C20 0.3(4) . . . . ?
C18 C19 C20 C21 -0.9(4) . . . . ?
C23 C24 C25 C26 -0.3(3) . . . . ?
C23 C28 C27 C26 -0.0(4) . . . . ?
C24 C25 C26 C27 -0.4(4) . . . . ?
C25 C26 C27 C28 0.6(5) . . . . ?
C26 C27 C28 C30 178.7(4) . . . . ?
C31 C32 C33 C34 -178.9(6) . . . . ?
C31 C32 C37 C36 178.9(6) . . . . ?
C32 C33 C34 C35 -0.0(3) . . . . ?
C32 C37 C36 C35 -0.0(3) . . . . ?
C33 C34 C35 C36 -0.0(3) . . . . ?
C34 C35 C36 C37 0.0(3) . . . . ?

loop_
_restr_distance_atom_site_label_1
_restr_distance_atom_site_label_2
_restr_distance_site_symmetry_2
_restr_distance_target
_restr_distance_target_weight_param
_restr_distance_diff
C31 C32 1 1.5100 0.0200 0.0291
C31 C33 1 2.5200 0.0400 -0.0063
C31 C37 1 2.5200 0.0400 0.0752
C32 C33 1 1.3900 0.0200 0.0000
C32 C34 1 2.4200 0.0400 0.0124
C32 C36 1 2.4100 0.0400 0.0024
C32 C37 1 1.3900 0.0200 0.0000
C33 C34 1 1.3800 0.0200 -0.0100
C33 C35 1 2.3900 0.0400 -0.0176
C34 C35 1 1.3900 0.0200 0.0000
C34 C36 1 2.4000 0.0400 -0.0076
C35 C36 1 1.3800 0.0200 -0.0100
C35 C37 1 2.4000 0.0400 -0.0076
C36 C37 1 1.3800 0.0200 -0.0100

loop_
_restr_equal_distance_atom_site_label_1
_restr_equal_distance_atom_site_label_2
_restr_equal_distance_site_symmetry_2
_restr_equal_distance_class_id
C31 C33 1 3
C31 C37 1 3
C32 C33 1 1
C32 C34 1 2
C32 C36 1 2
C33 C34 1 1
C33 C35 1 2
C33 C37 1 2
C34 C35 1 1
C34 C36 1 2
C35 C36 1 1
C36 C37 1 1
C37 C32 1 1
C37 C35 1 2

loop_
_restr_equal_distance_class_class_id
_restr_equal_distance_class_target_weight_param
_restr_equal_distance_class_average
_restr_equal_distance_class_esd
_restr_equal_distance_class_diff_max
1 0.0200 1.3900 0.0000 0.0000
2 0.0400 2.4076 0.0000 0.0000
3 0.0400 2.4856 0.0408 0.0408

loop_
_restr_U_similar_atom_site_label_1
_restr_U_similar_atom_site_label_2
_restr_U_similar_weight_param
C31 C32 0.0400
C33 C34 0.0400
C34 C35 0.0400
C35 C36 0.0400
C36 C37 0.0400

loop_
_restr_chirality_atom_site_label_1
_restr_chirality_atom_site_label_2
_restr_chirality_atom_site_label_3
_restr_chirality_atom_site_label_4
_restr_chirality_site_symmetry_1
_restr_chirality_site_symmetry_2
_restr_chirality_site_symmetry_3
_restr_chirality_site_symmetry_4
_restr_chirality_volume_target
_restr_chirality_weight_param
_restr_chirality_diff
C32 C33 C36 C37 1 1 1 1 0.0000 0.1000 -0.0000
C33 C36 C37 C31 1 1 1 1 0.0000 0.1000 -0.0821
C34 C32 C33 C36 1 1 1 1 0.0000 0.1000 0.0000
C36 C37 C31 C35 1 1 1 1 0.0000 0.1000 0.0410

loop_
_restr_rigu_atom_site_label_1
_restr_rigu_atom_site_label_2
_restr_rigu_target_weight_param
_restr_rigu_u13_diff
_restr_rigu_u23_diff
_restr_rigu_u33_diff
C31 C32 0.004000 0.003001 -0.001705 0.004770
C31 C32 0.004000 0.003001 -0.001705 0.004770
C31 C33 0.004000 0.004726 0.042352 0.047025
C31 C33 0.004000 0.004726 0.042352 0.047025
C31 C37 0.004000 0.029705 -0.080712 0.031421
C31 C37 0.004000 0.029705 -0.080712 0.031421
C32 C33 0.004000 -0.000012 0.015728 0.016498
C32 C33 0.004000 -0.000012 0.015728 0.016498
C32 C34 0.004000 -0.005565 -0.038355 -0.008907
C32 C34 0.004000 -0.005565 -0.038355 -0.008907
C32 C36 0.004000 0.002472 -0.002735 -0.010995
C32 C36 0.004000 0.002472 -0.002735 -0.010995
C32 C37 0.004000 0.006914 -0.012664 0.014789
C32 C37 0.004000 0.006914 -0.012664 0.014789
C33 C34 0.004000 -0.005270 0.008012 -0.014197
C33 C34 0.004000 -0.005270 0.008012 -0.014197
C33 C35 0.004000 -0.002813 0.030317 -0.036729
C33 C35 0.004000 -0.002813 0.030317 -0.036729
C33 C37 0.004000 0.003722 -0.016863 -0.024579
C33 C37 0.004000 0.003722 -0.016863 -0.024579
C34 C35 0.004000 -0.003414 0.016111 -0.003831
C34 C35 0.004000 -0.003414 0.016111 -0.003831
C34 C36 0.004000 -0.009231 0.005478 -0.010592
C34 C36 0.004000 -0.009231 0.005478 -0.010592
C35 C36 0.004000 0.001408 0.018886 0.011752
C35 C36 0.004000 0.001408 0.018886 0.011752
C35 C37 0.004000 0.015512 0.070336 0.016014
C35 C37 0.004000 0.015512 0.070336 0.016014
C36 C37 0.004000 0.009382 0.015529 -0.000073
C36 C37 0.004000 0.009382 0.015529 -0.000073
